data_4089499
loop_
_publ_author_name
'Maidich, Luca'
'Zucca, Antonio'
'Clarkson, Guy J.'
'Rourke, Jonathan P.'

_publ_section_title
;
 Oxidative Addition of MeI to a Rollover Complex of Platinum(II):
 Isolation of the Kinetic Product
;
_journal_issue 11
_journal_name_full Organometallics
_journal_page_first 3371
_journal_paper_doi 10.1021/om400300n
_journal_volume 32
_journal_year 2013
_chemical_absolute_configuration ad
_chemical_formula_moiety 'C15 H22 I N2 P Pt'
_chemical_formula_sum 'C15 H22 I N2 P Pt'
_chemical_formula_weight 583.31
_space_group_IT_number 29
_space_group_name_Hall 'P 2c -2ac'
_space_group_name_H-M_alt 'P c a 21'
_symmetry_cell_setting orthorhombic
_symmetry_space_group_name_Hall 'P 2c -2ac'
_symmetry_space_group_name_H-M 'P c a 21'
_atom_sites_solution_hydrogens geom
_atom_sites_solution_primary direct
_atom_sites_solution_secondary difmap
_audit_creation_method SHELXL-97
_cell_angle_alpha 90.00
_cell_angle_beta 90.00
_cell_angle_gamma 90.00
_cell_formula_units_Z 4
_cell_length_a 11.0642(2)
_cell_length_b 9.9079(2)
_cell_length_c 16.0189(4)
_cell_measurement_reflns_used 6057
_cell_measurement_temperature 150(2)
_cell_measurement_theta_max 29.67
_cell_measurement_theta_min 3.03
_cell_volume 1756.04(6)
_computing_cell_refinement 'CrysAlis RED, Oxford Diffraction Ltd'
_computing_data_collection 'CrysAlis CCD, Oxford Diffraction Ltd'
_computing_data_reduction 'CrysAlis RED, Oxford Diffraction Ltd'
_computing_molecular_graphics 'SHELXTL (Sheldrick, 1997)'
_computing_publication_material 'SHELXTL (Sheldrick, 1997)'
_computing_structure_refinement 'SHELXL-97 (Sheldrick, 1997)'
_computing_structure_solution 'SHELXS-97 (Sheldrick, 1990)'
_diffrn_ambient_temperature 150(2)
_diffrn_detector_area_resol_mean 10.2833
_diffrn_measured_fraction_theta_full 0.989
_diffrn_measured_fraction_theta_max 0.911
_diffrn_measurement_device_type 'Oxford Diffraction Gemini R'
_diffrn_measurement_method '\f & \w scans'
_diffrn_radiation_monochromator graphite
_diffrn_radiation_source 'Enhance (Mo) X-ray Source'
_diffrn_radiation_type MoK\a
_diffrn_radiation_wavelength 0.71073
_diffrn_reflns_av_R_equivalents 0.0565
_diffrn_reflns_av_sigmaI/netI 0.0425
_diffrn_reflns_limit_h_max 15
_diffrn_reflns_limit_h_min -15
_diffrn_reflns_limit_k_max 12
_diffrn_reflns_limit_k_min -12
_diffrn_reflns_limit_l_max 21
_diffrn_reflns_limit_l_min -16
_diffrn_reflns_number 10177
_diffrn_reflns_theta_full 28.00
_diffrn_reflns_theta_max 29.77
_diffrn_reflns_theta_min 3.04
_diffrn_standards_decay_% nil
_exptl_absorpt_coefficient_mu 9.832
_exptl_absorpt_correction_T_max 1.00
_exptl_absorpt_correction_T_min 0.45
_exptl_absorpt_correction_type multi-scan
_exptl_absorpt_process_details 'ABSPACK(CrysAlis, Oxford Diffraction)'
_exptl_crystal_colour colourless
_exptl_crystal_density_diffrn 2.206
_exptl_crystal_density_method 'not measured'
_exptl_crystal_description block
_exptl_crystal_F_000 1088
_exptl_crystal_size_max 0.20
_exptl_crystal_size_mid 0.20
_exptl_crystal_size_min 0.20
_refine_diff_density_max 1.494
_refine_diff_density_min -1.246
_refine_diff_density_rms 0.175
_refine_ls_abs_structure_details 'Flack H D (1983), Acta Cryst. A39, 876-881, 1691 Friedle pairs'
_refine_ls_abs_structure_Flack 0.001(6)
_refine_ls_extinction_method none
_refine_ls_goodness_of_fit_ref 1.061
_refine_ls_hydrogen_treatment constr
_refine_ls_matrix_type full
_refine_ls_number_parameters 186
_refine_ls_number_reflns 4056
_refine_ls_number_restraints 1
_refine_ls_restrained_S_all 1.060
_refine_ls_R_factor_all 0.0357
_refine_ls_R_factor_gt 0.0337
_refine_ls_shift/su_max 0.001
_refine_ls_shift/su_mean 0.000
_refine_ls_structure_factor_coef Fsqd
_refine_ls_weighting_details 'calc w=1/[\s^2^(Fo^2^)+(0.0527P)^2^+0.7314P] where P=(Fo^2^+2Fc^2^)/3'
_refine_ls_weighting_scheme calc
_refine_ls_wR_factor_gt 0.0887
_refine_ls_wR_factor_ref 0.0906
_reflns_number_gt 3833
_reflns_number_total 4056
_reflns_threshold_expression >2sigma(I)
_cod_data_source_file om400300n_si_002.cif
_cod_data_source_block lm2
_cod_original_sg_symbol_H-M Pca2(1)
_cod_database_code 4089499

loop_
_symmetry_equiv_pos_as_xyz
'x, y, z'
'-x, -y, z+1/2'
'-x+1/2, y, z+1/2'
'x+1/2, -y, z'

loop_
_atom_site_label
_atom_site_type_symbol
_atom_site_fract_x
_atom_site_fract_y
_atom_site_fract_z
_atom_site_U_iso_or_equiv
_atom_site_adp_type
_atom_site_occupancy
_atom_site_symmetry_multiplicity
_atom_site_calc_flag
_atom_site_refinement_flags
Pt1 Pt 0.15326(2) 0.242188(17) 0.263709(19) 0.01782(8) Uani 1 1 d .
I1 I -0.03800(4) 0.25623(4) 0.15229(3) 0.02666(13) Uani 1 1 d .
C1A C 0.2907(8) 0.2205(7) 0.3502(5) 0.0312(16) Uani 1 1 d .
H1AA H 0.3345 0.3060 0.3556 0.047 Uiso 1 1 calc R
H1AB H 0.3465 0.1499 0.3315 0.047 Uiso 1 1 calc R
H1AC H 0.2563 0.1953 0.4043 0.047 Uiso 1 1 calc R
C1B C 0.1668(6) 0.0348(7) 0.2456(5) 0.0365(17) Uani 1 1 d .
H1BA H 0.1503 -0.0120 0.2983 0.055 Uiso 1 1 calc R
H1BB H 0.2486 0.0124 0.2265 0.055 Uiso 1 1 calc R
H1BC H 0.1080 0.0063 0.2034 0.055 Uiso 1 1 calc R
N1 N 0.1388(4) 0.4486(5) 0.3076(3) 0.0169(10) Uani 1 1 d .
C2 C 0.2028(5) 0.5573(6) 0.2821(3) 0.0209(12) Uani 1 1 d .
H2 H 0.2547 0.5480 0.2352 0.025 Uiso 1 1 calc R
C3 C 0.1960(6) 0.6805(7) 0.3211(4) 0.0269(13) Uani 1 1 d .
H3 H 0.2419 0.7548 0.3012 0.032 Uiso 1 1 calc R
C4 C 0.1214(6) 0.6949(7) 0.3896(4) 0.0289(13) Uani 1 1 d .
H4 H 0.1150 0.7794 0.4173 0.035 Uiso 1 1 calc R
C5 C 0.0564(5) 0.5849(6) 0.4174(4) 0.0287(13) Uani 1 1 d .
H5 H 0.0057 0.5928 0.4650 0.034 Uiso 1 1 calc R
C6 C 0.0655(5) 0.4620(6) 0.3753(4) 0.0225(11) Uani 1 1 d .
C7 C 0.0056(5) 0.3382(6) 0.4040(4) 0.0234(12) Uani 1 1 d .
C8 C 0.0330(6) 0.2188(7) 0.3580(4) 0.0223(13) Uani 1 1 d .
C9 C -0.0300(6) 0.1060(7) 0.3866(4) 0.0337(15) Uani 1 1 d .
H9 H -0.0192 0.0218 0.3591 0.040 Uiso 1 1 calc R
C10 C -0.1079(7) 0.1137(9) 0.4541(4) 0.0376(19) Uani 1 1 d .
H10 H -0.1493 0.0355 0.4731 0.045 Uiso 1 1 calc R
C11 C -0.1249(8) 0.2355(8) 0.4933(6) 0.037(2) Uani 1 1 d .
H11 H -0.1781 0.2396 0.5397 0.044 Uiso 1 1 calc R
N12 N -0.0696(5) 0.3486(7) 0.4687(3) 0.0296(13) Uani 1 1 d .
P1 P 0.29071(16) 0.27903(17) 0.15277(13) 0.0202(3) Uani 1 1 d .
C13 C 0.4429(5) 0.3224(8) 0.1838(4) 0.0311(14) Uani 1 1 d .
H13A H 0.4407 0.4004 0.2214 0.047 Uiso 1 1 calc R
H13B H 0.4907 0.3449 0.1342 0.047 Uiso 1 1 calc R
H13C H 0.4799 0.2456 0.2126 0.047 Uiso 1 1 calc R
C14 C 0.2506(6) 0.4115(7) 0.0801(4) 0.0324(15) Uani 1 1 d .
H14A H 0.1719 0.3912 0.0549 0.049 Uiso 1 1 calc R
H14B H 0.3121 0.4173 0.0362 0.049 Uiso 1 1 calc R
H14C H 0.2460 0.4978 0.1098 0.049 Uiso 1 1 calc R
C15 C 0.3145(7) 0.1365(7) 0.0843(5) 0.0389(17) Uani 1 1 d .
H15A H 0.3557 0.0644 0.1150 0.058 Uiso 1 1 calc R
H15B H 0.3643 0.1644 0.0368 0.058 Uiso 1 1 calc R
H15C H 0.2363 0.1035 0.0641 0.058 Uiso 1 1 calc R

loop_
_atom_site_aniso_label
_atom_site_aniso_U_11
_atom_site_aniso_U_22
_atom_site_aniso_U_33
_atom_site_aniso_U_23
_atom_site_aniso_U_13
_atom_site_aniso_U_12
Pt1 0.01762(13) 0.01676(12) 0.01910(14) 0.0018(2) -0.00042(11) -0.00011(7)
I1 0.0194(2) 0.0347(3) 0.0258(3) -0.0016(2) -0.0036(2) -0.00313(14)
C1A 0.030(4) 0.041(4) 0.022(4) -0.001(3) -0.005(3) 0.004(3)
C1B 0.043(4) 0.019(3) 0.048(5) 0.006(3) 0.011(3) 0.006(3)
N1 0.019(2) 0.018(2) 0.014(2) 0.0005(18) -0.0047(18) 0.0024(19)
C2 0.014(2) 0.027(3) 0.022(4) 0.004(2) 0.001(2) -0.004(2)
C3 0.025(3) 0.022(3) 0.033(4) 0.005(2) -0.006(3) -0.001(3)
C4 0.030(3) 0.025(3) 0.032(4) -0.003(3) -0.007(3) 0.001(3)
C5 0.022(3) 0.032(3) 0.032(3) -0.006(3) -0.002(3) 0.006(3)
C6 0.018(2) 0.030(3) 0.019(3) -0.001(2) -0.005(2) 0.003(2)
C7 0.021(3) 0.033(3) 0.016(3) -0.007(2) -0.001(2) -0.004(3)
C8 0.021(3) 0.030(3) 0.015(3) -0.003(2) 0.004(2) -0.010(3)
C9 0.036(4) 0.039(4) 0.026(3) -0.002(3) 0.007(3) -0.011(3)
C10 0.038(4) 0.046(5) 0.028(4) 0.010(3) 0.001(3) -0.019(4)
C11 0.024(4) 0.070(6) 0.017(4) 0.001(3) -0.001(3) -0.012(3)
N12 0.021(3) 0.047(4) 0.020(3) -0.001(2) 0.004(2) -0.009(3)
P1 0.0171(7) 0.0254(7) 0.0182(8) -0.0030(7) -0.0001(7) -0.0013(7)
C13 0.015(3) 0.048(4) 0.030(3) 0.003(3) 0.004(2) 0.004(3)
C14 0.031(3) 0.043(4) 0.023(3) 0.010(3) 0.000(3) -0.003(3)
C15 0.046(4) 0.037(4) 0.034(4) -0.008(3) 0.011(3) -0.005(4)

loop_
_atom_type_symbol
_atom_type_description
_atom_type_scat_dispersion_real
_atom_type_scat_dispersion_imag
_atom_type_scat_source
C C 0.0033 0.0016 'International Tables Vol C Tables 4.2.6.8 and 6.1.1.4'
H H 0.0000 0.0000 'International Tables Vol C Tables 4.2.6.8 and 6.1.1.4'
N N 0.0061 0.0033 'International Tables Vol C Tables 4.2.6.8 and 6.1.1.4'
P P 0.1023 0.0942 'International Tables Vol C Tables 4.2.6.8 and 6.1.1.4'
I I -0.4742 1.8119 'International Tables Vol C Tables 4.2.6.8 and 6.1.1.4'
Pt Pt -1.7033 8.3905 'International Tables Vol C Tables 4.2.6.8 and 6.1.1.4'

loop_
_geom_angle_atom_site_label_1
_geom_angle_atom_site_label_2
_geom_angle_atom_site_label_3
_geom_angle
C8 Pt1 C1A 88.4(3)
C8 Pt1 C1B 92.2(3)
C1A Pt1 C1B 86.4(3)
C8 Pt1 N1 79.5(2)
C1A Pt1 N1 86.3(2)
C1B Pt1 N1 169.1(3)
C8 Pt1 P1 177.6(2)
C1A Pt1 P1 92.7(2)
C1B Pt1 P1 90.1(2)
N1 Pt1 P1 98.36(14)
C8 Pt1 I1 89.12(19)
C1A Pt1 I1 176.2(2)
C1B Pt1 I1 90.8(2)
N1 Pt1 I1 96.04(12)
P1 Pt1 I1 89.96(5)
Pt1 C1A H1AA 109.5
Pt1 C1A H1AB 109.5
H1AA C1A H1AB 109.5
Pt1 C1A H1AC 109.5
H1AA C1A H1AC 109.5
H1AB C1A H1AC 109.5
Pt1 C1B H1BA 109.5
Pt1 C1B H1BB 109.5
H1BA C1B H1BB 109.5
Pt1 C1B H1BC 109.5
H1BA C1B H1BC 109.5
H1BB C1B H1BC 109.5
C2 N1 C6 118.4(5)
C2 N1 Pt1 127.9(4)
C6 N1 Pt1 113.2(4)
N1 C2 C3 122.8(5)
N1 C2 H2 118.6
C3 C2 H2 118.6
C2 C3 C4 119.1(6)
C2 C3 H3 120.5
C4 C3 H3 120.5
C5 C4 C3 119.1(6)
C5 C4 H4 120.4
C3 C4 H4 120.4
C4 C5 C6 119.7(6)
C4 C5 H5 120.1
C6 C5 H5 120.1
N1 C6 C5 120.9(6)
N1 C6 C7 115.9(5)
C5 C6 C7 123.0(5)
N12 C7 C8 126.8(6)
N12 C7 C6 117.4(6)
C8 C7 C6 115.8(5)
C9 C8 C7 112.9(6)
C9 C8 Pt1 131.7(5)
C7 C8 Pt1 115.4(5)
C10 C9 C8 121.5(7)
C10 C9 H9 119.2
C8 C9 H9 119.2
C11 C10 C9 119.4(7)
C11 C10 H10 120.3
C9 C10 H10 120.3
N12 C11 C10 122.6(8)
N12 C11 H11 118.7
C10 C11 H11 118.7
C7 N12 C11 116.8(7)
C15 P1 C13 102.5(4)
C15 P1 C14 102.3(4)
C13 P1 C14 103.5(3)
C15 P1 Pt1 115.4(2)
C13 P1 Pt1 115.4(2)
C14 P1 Pt1 115.9(2)
P1 C13 H13A 109.5
P1 C13 H13B 109.5
H13A C13 H13B 109.5
P1 C13 H13C 109.5
H13A C13 H13C 109.5
H13B C13 H13C 109.5
P1 C14 H14A 109.5
P1 C14 H14B 109.5
H14A C14 H14B 109.5
P1 C14 H14C 109.5
H14A C14 H14C 109.5
H14B C14 H14C 109.5
P1 C15 H15A 109.5
P1 C15 H15B 109.5
H15A C15 H15B 109.5
P1 C15 H15C 109.5
H15A C15 H15C 109.5
H15B C15 H15C 109.5

loop_
_geom_bond_atom_site_label_1
_geom_bond_atom_site_label_2
_geom_bond_distance
Pt1 C8 2.026(7)
Pt1 C1A 2.068(8)
Pt1 C1B 2.081(7)
Pt1 N1 2.168(5)
Pt1 P1 2.367(2)
Pt1 I1 2.7718(5)
C1A H1AA 0.9800
C1A H1AB 0.9800
C1A H1AC 0.9800
C1B H1BA 0.9800
C1B H1BB 0.9800
C1B H1BC 0.9800
N1 C2 1.352(7)
N1 C6 1.360(8)
C2 C3 1.374(8)
C2 H2 0.9500
C3 C4 1.380(9)
C3 H3 0.9500
C4 C5 1.379(9)
C4 H4 0.9500
C5 C6 1.396(8)
C5 H5 0.9500
C6 C7 1.468(8)
C7 N12 1.333(8)
C7 C8 1.426(9)
C8 C9 1.395(9)
C9 C10 1.385(10)
C9 H9 0.9500
C10 C11 1.374(12)
C10 H10 0.9500
C11 N12 1.336(10)
C11 H11 0.9500
P1 C15 1.807(7)
P1 C13 1.808(6)
P1 C14 1.810(6)
C13 H13A 0.9800
C13 H13B 0.9800
C13 H13C 0.9800
C14 H14A 0.9800
C14 H14B 0.9800
C14 H14C 0.9800
C15 H15A 0.9800
C15 H15B 0.9800
C15 H15C 0.9800
